data_1576663
loop_
_publ_author_name
'Nakata, Kanami'
'Matsuoka, Wataru'
'Ito, Hideto'
'Itami, Kenichiro'

_publ_section_title
;
 <i>L</i>-region-selective annulative &#x3c0;-extension through
 dearomative activation of polycyclic aromatic hydrocarbons.
;
_journal_issue 8
_journal_name_full 'Chemical science'
_journal_page_first 3998
_journal_page_last 4003
_journal_paper_doi 10.1039/d5sc09309k
_journal_volume 17
_journal_year 2026
_chemical_formula_moiety 'C25.04 H20.04 I N3 O2'
_chemical_formula_sum 'C25.04 H20.04 I N3 O2'
_chemical_formula_weight 521.86
_chemical_name_systematic 'compound 8'
_space_group_crystal_system monoclinic
_space_group_IT_number 14
_space_group_name_Hall '-P 2ybc'
_space_group_name_H-M_alt 'P 1 21/c 1'
_atom_sites_solution_hydrogens geom
_atom_sites_solution_primary dual
_audit_creation_date 2023-08-25
_audit_creation_method
;
Olex2 1.3-ac4
(compiled 2018.12.05 svn.r3537 for Rigaku Oxford Diffraction, GUI svn.r5625)
;
_audit_update_record
;
2025-11-27 deposited with the CCDC.	2026-01-28 downloaded from the CCDC.
;
_cell_angle_alpha 90
_cell_angle_beta 107.325(7)
_cell_angle_gamma 90
_cell_formula_units_Z 4
_cell_length_a 15.3604(10)
_cell_length_b 9.5211(7)
_cell_length_c 15.3873(10)
_cell_measurement_reflns_used 6713
_cell_measurement_temperature 123(2)
_cell_measurement_theta_max 29.7690
_cell_measurement_theta_min 2.5520
_cell_volume 2148.3(3)
_computing_cell_refinement 'CrysAlisPro 1.171.41.120a (Rigaku OD, 2021)'
_computing_data_collection 'CrysAlisPro 1.171.41.120a (Rigaku OD, 2021)'
_computing_data_reduction 'CrysAlisPro 1.171.41.120a (Rigaku OD, 2021)'
_computing_molecular_graphics 'Olex2 (Dolomanov et al., 2009)'
_computing_publication_material 'Olex2 (Dolomanov et al., 2009)'
_computing_structure_refinement 'ShelXL (Sheldrick, 2015)'
_computing_structure_solution 'ShelXT (Sheldrick, 2015)'
_diffrn_ambient_temperature 123(2)
_diffrn_detector 'Hybrid Pixel Array Detector'
_diffrn_detector_area_resol_mean 5.8140
_diffrn_detector_type 'Pilatus 200K'
_diffrn_measured_fraction_theta_full 0.991
_diffrn_measured_fraction_theta_max 0.773
_diffrn_measurement_details
;
List of Runs (angles in degrees, time in seconds):

  # Type    Start    End  Width  t~exp~   \w     \q     \k     \f   Frames
#--------------------------------------------------------------------------
  1  \w    -16.00  21.00   0.50    1.91    --    3.32 -62.00 164.00   74
  2  \w    -42.00  20.00   0.50    1.91    --   -2.70 -90.00  61.00  124
  3  \w    -20.00  13.00   0.50    1.91    --   -2.70 -57.00-120.00   66
  4  \w    -68.00 -33.00   0.50    1.91    --   -2.70 -57.00-120.00   70
;
_diffrn_measurement_device 'four-circle diffractometer'
_diffrn_measurement_device_type 'ROD, Synergy Custom system, Pilatus 200K'
_diffrn_measurement_method '\w scans'
_diffrn_measurement_specimen_support 'Mitegen 50um'
_diffrn_orient_matrix_type 'CrysAlisPro convention (1999,Acta A55,543-557)'
_diffrn_orient_matrix_UB_11 -0.0183347000
_diffrn_orient_matrix_UB_12 -0.0329024000
_diffrn_orient_matrix_UB_13 -0.0430451000
_diffrn_orient_matrix_UB_21 0.0118239000
_diffrn_orient_matrix_UB_22 0.0596553000
_diffrn_orient_matrix_UB_23 -0.0216261000
_diffrn_orient_matrix_UB_31 0.0431161000
_diffrn_orient_matrix_UB_32 -0.0302259000
_diffrn_orient_matrix_UB_33 0.0037589000
_diffrn_radiation_collimation 0.3
_diffrn_radiation_monochromator mirror
_diffrn_radiation_probe x-ray
_diffrn_radiation_type MoK\a
_diffrn_radiation_wavelength 0.71073
_diffrn_reflns_av_R_equivalents 0.0531
_diffrn_reflns_av_unetI/netI 0.0616
_diffrn_reflns_Laue_measured_fraction_full 0.991
_diffrn_reflns_Laue_measured_fraction_max 0.773
_diffrn_reflns_limit_h_max 20
_diffrn_reflns_limit_h_min -17
_diffrn_reflns_limit_k_max 10
_diffrn_reflns_limit_k_min -12
_diffrn_reflns_limit_l_max 19
_diffrn_reflns_limit_l_min -19
_diffrn_reflns_number 11670
_diffrn_reflns_point_group_measured_fraction_full 0.991
_diffrn_reflns_point_group_measured_fraction_max 0.773
_diffrn_reflns_theta_full 25.000
_diffrn_reflns_theta_max 29.832
_diffrn_reflns_theta_min 2.549
_diffrn_source 'Rotating-anode X-ray tube'
_diffrn_source_current 24.0
_diffrn_source_power 1.2
_diffrn_source_target Mo
_diffrn_source_type 'Rigaku (Mo) X-ray Source'
_diffrn_source_voltage 50.0
_exptl_absorpt_coefficient_mu 1.518
_exptl_absorpt_correction_T_max 1.00000
_exptl_absorpt_correction_T_min 0.84256
_exptl_absorpt_correction_type multi-scan
_exptl_absorpt_process_details
;
CrysAlisPro 1.171.41.120a (Rigaku Oxford Diffraction, 2021)
Empirical absorption correction using spherical harmonics,
implemented in SCALE3 ABSPACK scaling algorithm.
;
_exptl_crystal_colour 'clear pale yellow'
_exptl_crystal_density_diffrn 1.614
_exptl_crystal_description block
_exptl_crystal_F_000 1041
_exptl_crystal_recrystallization_method 'Re-crystallisation from solvent: EtOAc/hexane'
_exptl_crystal_size_max 0.2
_exptl_crystal_size_mid 0.2
_exptl_crystal_size_min 0.15
_refine_diff_density_max 0.744
_refine_diff_density_min -0.776
_refine_diff_density_rms 0.104
_refine_ls_extinction_method none
_refine_ls_goodness_of_fit_ref 1.176
_refine_ls_hydrogen_treatment constr
_refine_ls_matrix_type full
_refine_ls_number_parameters 346
_refine_ls_number_reflns 4771
_refine_ls_number_restraints 96
_refine_ls_restrained_S_all 1.167
_refine_ls_R_factor_all 0.0711
_refine_ls_R_factor_gt 0.0566
_refine_ls_shift/su_max 0.000
_refine_ls_shift/su_mean 0.000
_refine_ls_structure_factor_coef Fsqd
_refine_ls_weighting_details 'w=1/[\s^2^(Fo^2^)+9.5741P] where P=(Fo^2^+2Fc^2^)/3'
_refine_ls_weighting_scheme calc
_refine_ls_wR_factor_gt 0.1270
_refine_ls_wR_factor_ref 0.1307
_reflns_Friedel_coverage 0.000
_reflns_number_gt 3803
_reflns_number_total 4771
_reflns_threshold_expression 'I > 2\s(I)'
_cod_data_source_file d5sc09309k2.cif
_cod_data_source_block knm309d_etoac_hexane_x-ray_auto
_cod_database_code 1576663
_shelx_shelxl_version_number 2018/3
_chemical_oxdiff_formula 'C N O I H'
_shelx_space_group_comment
;
The symmetry employed for this shelxl refinement is uniquely defined
by the following loop, which should always be used as a source of
symmetry information in preference to the above space-group names.
They are only intended as comments.
;
_shelx_estimated_absorpt_t_max 0.804
_shelx_estimated_absorpt_t_min 0.751
_diffrn_oxdiff_digest_frames
;
016292a47c11436f2809e437f24419183800026855d
;
_reflns_odcompleteness_completeness 97.33
_reflns_odcompleteness_iscentric 1
_reflns_odcompleteness_theta 26.32
_olex2_refinement_description
;
1. Fixed Uiso
 At 1.2 times of:
  All C(H) groups, All N(H) groups
 At 1.5 times of:
  All C(H,H,H) groups
2. Restrained distances
 C25-C26 = C29-C28 = C28-C27 = C27-C26
 1.4 with sigma of 0.01
 C26-C28
 2.4 with sigma of 0.01
 C27-C29
 2.4 with sigma of 0.01
 C29-C25
 2.4 with sigma of 0.01
 C25-C27
 2.4 with sigma of 0.01
 C37-C32 = C37-C36 = C35-C36 = C34-C35 = C33-C34 = C33-C32
 1.4 with sigma of 0.01
 C32-C36
 2.4 with sigma of 0.01
 C37-C35
 2.4 with sigma of 0.01
 C36-C34
 2.4 with sigma of 0.01
 C35-C33
 2.4 with sigma of 0.01
 C34-C32
 2.4 with sigma of 0.01
 C33-C37
 2.4 with sigma of 0.01
3. Restrained planarity
 C34, C33, I38, C32, C37, C36, C35
 with sigma of 0.1
4. Uiso/Uaniso restraints and constraints
C32 \\sim C33 \\sim C34 \\sim C35 \\sim C36 \\sim C37: within 1.7A with sigma
of 0.01 and sigma for terminal atoms of 0.01
Uanis(C32) \\sim Ueq, Uanis(C33) \\sim Ueq, Uanis(C35) \\sim Ueq, Uanis(C34)
\\sim Ueq, Uanis(C36) \\sim Ueq, Uanis(C37) \\sim Ueq: with sigma of 0.01 and
sigma for terminal atoms of 0.01
5. Others
 Sof(C32)=Sof(C36)=Sof(H00W)=Sof(C35)=Sof(H1AA)=Sof(C34)=Sof(H2AA)=Sof(C33)=
 Sof(I38)=1-FVAR(1)
 Sof(I31)=Sof(C26)=Sof(C27)=Sof(H00S)=Sof(C25)=Sof(C28)=Sof(H00U)=Sof(C29)=
 Sof(H00V)=Sof(C30)=Sof(H1)=FVAR(1)
 Sof(C37)=Sof(H1A)=FVAR(2)
6.a Ternary CH refined with riding coordinates:
 C1(H00C), C4(H00O)
6.b Aromatic/amide H refined with riding coordinates:
 N12(H007), C3(H00D), C6(H00E), C2(H00F), C7(H00G), C9(H00I), C22(H00J),
 C24(H00K), C23(H00N), C8(H00P), C21(H00Q), C27(H00S), C28(H00U), C29(H00V),
 C30(H1), C37(H1A), C36(H00W), C35(H1AA), C34(H2AA)
6.c Idealised Me refined as rotating group:
 C17(H00A,H00B,H00H)
;
_olex2_submission_special_instructions 'No special instructions were received'
_oxdiff_exptl_absorpt_empirical_details
;
Empirical correction (ABSPACK) includes:
- Absorption correction using spherical harmonics
- Frame scaling
;
_oxdiff_exptl_absorpt_empirical_full_max 1.301
_oxdiff_exptl_absorpt_empirical_full_min 0.805

loop_
_space_group_symop_operation_xyz
'x, y, z'
'-x, y+1/2, -z+1/2'
'-x, -y, -z'
'x, -y-1/2, z-1/2'

loop_
_atom_site_label
_atom_site_type_symbol
_atom_site_fract_x
_atom_site_fract_y
_atom_site_fract_z
_atom_site_U_iso_or_equiv
_atom_site_adp_type
_atom_site_occupancy
_atom_site_site_symmetry_order
_atom_site_calc_flag
_atom_site_refinement_flags_posn
_atom_site_refinement_flags_adp
_atom_site_refinement_flags_occupancy
_atom_site_disorder_assembly
_atom_site_disorder_group
I31 I 0.96271(3) 0.16586(6) 0.71296(3) 0.04182(17) Uani 0.8896(18) 1 d . . P A 1
O16 O 0.4746(2) 0.5026(4) 0.3727(2) 0.0286(8) Uani 1 1 d . . . . .
O18 O 0.6088(2) 0.9331(4) 0.3797(2) 0.0272(8) Uani 1 1 d . . . . .
N14 N 0.5322(3) 0.7212(4) 0.3490(3) 0.0225(9) Uani 1 1 d . . . . .
N11 N 0.6109(3) 0.7682(4) 0.4924(3) 0.0196(8) Uani 1 1 d . . . . .
N12 N 0.5761(3) 0.6301(4) 0.4860(3) 0.0207(8) Uani 1 1 d . . . . .
H007 H 0.587664 0.569192 0.530954 0.025 Uiso 1 1 calc R . . . .
C13 C 0.5222(3) 0.6056(5) 0.4001(3) 0.0204(9) Uani 1 1 d . . . . .
C19 C 0.7419(3) 0.3663(5) 0.6221(3) 0.0201(9) Uani 1 1 d . . . . .
C5 C 0.8078(3) 0.5632(5) 0.5483(3) 0.0206(10) Uani 1 1 d . . . . .
C15 C 0.5862(3) 0.8212(5) 0.4035(3) 0.0209(9) Uani 1 1 d . . . . .
C1 C 0.7093(3) 0.7771(5) 0.5484(3) 0.0190(9) Uani 1 1 d . . . . .
H00C H 0.729264 0.877321 0.549984 0.023 Uiso 1 1 calc R . . . .
C3 C 0.7469(3) 0.6124(5) 0.6802(3) 0.0226(10) Uani 1 1 d . . . . .
H00D H 0.742247 0.590678 0.738903 0.027 Uiso 1 1 calc R . . . .
C6 C 0.8653(3) 0.4893(5) 0.5090(3) 0.0257(10) Uani 1 1 d . . . . .
H00E H 0.892691 0.404339 0.536388 0.031 Uiso 1 1 calc R . . . .
C2 C 0.7128(3) 0.7338(5) 0.6429(3) 0.0228(10) Uani 1 1 d . . . . .
H00F H 0.689336 0.796841 0.678201 0.027 Uiso 1 1 calc R . . . .
C7 C 0.8830(3) 0.5372(6) 0.4315(3) 0.0272(11) Uani 1 1 d . . . . .
H00G H 0.921639 0.484807 0.405527 0.033 Uiso 1 1 calc R . . . .
C10 C 0.7699(3) 0.6893(5) 0.5082(3) 0.0208(10) Uani 1 1 d . . . . .
C9 C 0.7895(3) 0.7388(6) 0.4302(3) 0.0256(10) Uani 1 1 d . . . . .
H00I H 0.764819 0.825778 0.403877 0.031 Uiso 1 1 calc R . . . .
C22 C 0.6423(3) 0.1149(6) 0.6004(4) 0.0276(11) Uani 1 1 d . . . . .
H00J H 0.607886 0.030501 0.593018 0.033 Uiso 1 1 calc R . . . .
C24 C 0.6791(3) 0.3298(5) 0.5385(3) 0.0252(10) Uani 1 1 d . . . . .
H00K H 0.669904 0.391594 0.488095 0.030 Uiso 1 1 calc R . . . .
C20 C 0.7547(3) 0.2731(5) 0.6948(3) 0.0261(11) Uani 1 1 d . . . . .
C17 C 0.4900(4) 0.7343(6) 0.2513(3) 0.0288(11) Uani 1 1 d . . . . .
H00A H 0.482926 0.640896 0.223281 0.043 Uiso 1 1 calc GR . . . .
H00B H 0.528744 0.792281 0.225237 0.043 Uiso 1 1 calc GR . . . .
H00H H 0.430027 0.778597 0.239425 0.043 Uiso 1 1 calc GR . . . .
C23 C 0.6307(3) 0.2070(6) 0.5282(3) 0.0280(11) Uani 1 1 d . . . . .
H00N H 0.588748 0.184649 0.470764 0.034 Uiso 1 1 calc R . . . .
C4 C 0.7927(3) 0.5065(5) 0.6350(3) 0.0211(10) Uani 1 1 d . . . . .
H00O H 0.854501 0.488716 0.678445 0.025 Uiso 1 1 calc R . . . .
C8 C 0.8445(3) 0.6615(6) 0.3913(3) 0.0296(11) Uani 1 1 d . . . . .
H00P H 0.855884 0.693704 0.337265 0.036 Uiso 1 1 calc R . . . .
C21 C 0.7046(4) 0.1472(6) 0.6834(4) 0.0304(11) Uani 1 1 d . . . . .
H00Q H 0.713584 0.084027 0.733117 0.036 Uiso 1 1 calc R . . . .
C26 C 0.9124(3) 0.2694(6) 0.8079(3) 0.0238(11) Uani 0.8896(18) 1 d D . P A 1
C27 C 0.9727(3) 0.2967(7) 0.8935(3) 0.0295(14) Uani 0.8896(18) 1 d D . P A 1
H00S H 1.035714 0.275676 0.905666 0.035 Uiso 0.8896(18) 1 calc R . P A 1
C25 C 0.8201(3) 0.3016(5) 0.7879(3) 0.0200(11) Uani 0.8896(18) 1 d D . P A 1
C28 C 0.9410(4) 0.3546(6) 0.9612(3) 0.0321(14) Uani 0.8896(18) 1 d D . P A 1
H00U H 0.981958 0.374493 1.019589 0.039 Uiso 0.8896(18) 1 calc R . P A 1
C29 C 0.8484(4) 0.3829(6) 0.9424(3) 0.0320(14) Uani 0.8896(18) 1 d D . P A 1
H00V H 0.825394 0.418482 0.988974 0.038 Uiso 0.8896(18) 1 calc R . P A 1
C30 C 0.7901(6) 0.3597(7) 0.8568(5) 0.0271(14) Uani 0.8896(18) 1 d . . P A 1
H1 H 0.727588 0.383948 0.844214 0.033 Uiso 0.8896(18) 1 calc R . P A 1
C32 C 0.8664(13) 0.277(3) 0.7564(17) 0.017(5) Uani 0.1104(18) 1 d D U P A 2
C37 C 0.9462(15) 0.246(3) 0.7358(13) 0.020(6) Uani 0.149(16) 1 d D U P A 2
H1A H 0.943402 0.211968 0.676904 0.024 Uiso 0.149(16) 1 calc R . P A 2
C36 C 1.0304(13) 0.263(4) 0.8012(17) 0.025(6) Uani 0.1104(18) 1 d D U P A 2
H00W H 1.085171 0.252387 0.785208 0.030 Uiso 0.1104(18) 1 calc R . P A 2
C35 C 1.0338(16) 0.297(4) 0.8903(15) 0.025(6) Uani 0.1104(18) 1 d D U P A 2
H1AA H 1.090594 0.297553 0.936884 0.030 Uiso 0.1104(18) 1 calc R . P A 2
C34 C 0.954(2) 0.329(4) 0.9108(15) 0.020(6) Uani 0.1104(18) 1 d D U P A 2
H2AA H 0.956569 0.358809 0.970469 0.024 Uiso 0.1104(18) 1 calc R . P A 2
C33 C 0.8703(16) 0.3175(16) 0.8443(18) 0.019(5) Uani 0.1104(18) 1 d D U P A 2
I38 I 0.7543(3) 0.3617(4) 0.8802(2) 0.0302(12) Uani 0.1104(18) 1 d . . P A 2

loop_
_atom_site_aniso_label
_atom_site_aniso_U_11
_atom_site_aniso_U_22
_atom_site_aniso_U_33
_atom_site_aniso_U_23
_atom_site_aniso_U_13
_atom_site_aniso_U_12
I31 0.0306(2) 0.0685(4) 0.0289(2) 0.0084(2) 0.01272(16) 0.0210(2)
O16 0.038(2) 0.025(2) 0.0255(17) -0.0044(15) 0.0151(15) -0.0104(16)
O18 0.035(2) 0.0167(19) 0.0277(18) 0.0073(14) 0.0054(15) 0.0003(15)
N14 0.029(2) 0.022(2) 0.0191(18) 0.0012(16) 0.0102(17) -0.0012(17)
N11 0.023(2) 0.014(2) 0.0219(18) 0.0006(15) 0.0069(16) 0.0000(15)
N12 0.026(2) 0.016(2) 0.0216(18) 0.0032(15) 0.0082(16) 0.0011(16)
C13 0.024(2) 0.018(2) 0.022(2) -0.0012(18) 0.0127(19) 0.0005(19)
C19 0.021(2) 0.015(2) 0.023(2) -0.0005(18) 0.0054(18) 0.0011(18)
C5 0.021(2) 0.020(3) 0.021(2) -0.0009(18) 0.0052(18) -0.0009(19)
C15 0.023(2) 0.018(3) 0.023(2) -0.0016(18) 0.0080(18) 0.0046(19)
C1 0.021(2) 0.017(2) 0.020(2) 0.0008(17) 0.0063(18) -0.0003(18)
C3 0.030(3) 0.020(3) 0.018(2) -0.0026(18) 0.0059(19) -0.002(2)
C6 0.027(3) 0.019(3) 0.030(2) -0.002(2) 0.006(2) 0.006(2)
C2 0.031(3) 0.021(3) 0.017(2) -0.0048(18) 0.0075(19) -0.001(2)
C7 0.022(2) 0.028(3) 0.033(3) -0.008(2) 0.011(2) 0.003(2)
C10 0.023(2) 0.017(3) 0.021(2) -0.0022(18) 0.0055(18) -0.0016(18)
C9 0.030(3) 0.021(3) 0.027(2) 0.004(2) 0.010(2) 0.004(2)
C22 0.027(3) 0.017(3) 0.039(3) -0.003(2) 0.009(2) 0.003(2)
C24 0.031(3) 0.020(3) 0.022(2) -0.0018(19) 0.0039(19) 0.007(2)
C20 0.025(2) 0.021(3) 0.029(2) 0.005(2) 0.001(2) -0.001(2)
C17 0.038(3) 0.031(3) 0.018(2) 0.003(2) 0.009(2) -0.003(2)
C23 0.027(3) 0.024(3) 0.028(2) -0.009(2) 0.000(2) 0.005(2)
C4 0.023(2) 0.017(2) 0.020(2) 0.0052(18) 0.0019(18) 0.0009(19)
C8 0.032(3) 0.035(3) 0.024(2) 0.002(2) 0.013(2) 0.001(2)
C21 0.037(3) 0.020(3) 0.032(3) 0.005(2) 0.007(2) -0.004(2)
C26 0.027(3) 0.021(3) 0.023(3) 0.004(2) 0.008(2) 0.000(2)
C27 0.024(3) 0.029(4) 0.031(3) 0.010(3) 0.000(2) -0.003(2)
C25 0.024(3) 0.014(3) 0.022(2) 0.0052(19) 0.009(2) 0.000(2)
C28 0.043(4) 0.026(3) 0.019(3) 0.002(2) -0.003(2) -0.009(3)
C29 0.055(4) 0.019(3) 0.025(3) -0.004(2) 0.015(3) 0.003(3)
C30 0.035(4) 0.024(4) 0.025(3) 0.002(2) 0.012(3) 0.000(3)
C32 0.016(7) 0.012(8) 0.023(7) 0.001(6) 0.005(6) 0.000(6)
C37 0.022(8) 0.013(8) 0.025(7) 0.001(6) 0.007(6) -0.010(6)
C36 0.026(8) 0.022(8) 0.025(8) 0.003(6) 0.004(6) -0.002(6)
C35 0.026(8) 0.024(8) 0.023(8) 0.003(6) 0.004(6) -0.001(6)
C34 0.021(8) 0.020(8) 0.020(8) 0.000(6) 0.005(6) 0.001(6)
C33 0.020(7) 0.015(8) 0.022(7) 0.003(6) 0.004(6) -0.001(6)
I38 0.033(2) 0.034(2) 0.0283(18) 0.0078(13) 0.0160(14) 0.0150(15)

loop_
_atom_type_symbol
_atom_type_description
_atom_type_scat_dispersion_real
_atom_type_scat_dispersion_imag
_atom_type_scat_source
C C 0.0033 0.0016 'International Tables Vol C Tables 4.2.6.8 and 6.1.1.4'
H H 0.0000 0.0000 'International Tables Vol C Tables 4.2.6.8 and 6.1.1.4'
I I -0.4742 1.8119 'International Tables Vol C Tables 4.2.6.8 and 6.1.1.4'
N N 0.0061 0.0033 'International Tables Vol C Tables 4.2.6.8 and 6.1.1.4'
O O 0.0106 0.0060 'International Tables Vol C Tables 4.2.6.8 and 6.1.1.4'

loop_
_geom_angle_atom_site_label_1
_geom_angle_atom_site_label_2
_geom_angle_atom_site_label_3
_geom_angle
_geom_angle_site_symmetry_1
_geom_angle_site_symmetry_3
_geom_angle_publ_flag
C13 N14 C17 124.3(4) . . ?
C15 N14 C13 110.6(4) . . ?
C15 N14 C17 125.1(4) . . ?
N12 N11 C1 112.9(4) . . ?
C15 N11 N12 106.2(4) . . ?
C15 N11 C1 118.2(4) . . ?
C13 N12 N11 109.8(4) . . ?
O16 C13 N14 126.6(4) . . ?
O16 C13 N12 127.2(4) . . ?
N12 C13 N14 106.1(4) . . ?
C24 C19 C4 121.3(4) . . ?
C20 C19 C24 118.2(4) . . ?
C20 C19 C4 120.5(4) . . ?
C6 C5 C4 118.8(4) . . ?
C10 C5 C6 118.4(4) . . ?
C10 C5 C4 122.8(4) . . ?
O18 C15 N14 126.9(4) . . ?
O18 C15 N11 126.5(4) . . ?
N14 C15 N11 106.6(4) . . ?
N11 C1 C10 111.8(4) . . ?
C2 C1 N11 106.2(4) . . ?
C2 C1 C10 113.3(4) . . ?
C2 C3 C4 124.0(4) . . ?
C7 C6 C5 121.3(5) . . ?
C3 C2 C1 123.8(4) . . ?
C6 C7 C8 120.2(5) . . ?
C5 C10 C1 121.4(4) . . ?
C5 C10 C9 120.0(4) . . ?
C9 C10 C1 118.6(4) . . ?
C8 C9 C10 120.4(5) . . ?
C21 C22 C23 119.2(5) . . ?
C23 C24 C19 121.3(5) . . ?
C19 C20 C21 120.1(5) . . ?
C19 C20 C25 122.8(4) . . ?
C19 C20 C32 108.1(11) . . ?
C21 C20 C25 117.1(4) . . ?
C21 C20 C32 121.0(12) . . ?
C24 C23 C22 120.8(5) . . ?
C5 C4 C19 113.7(4) . . ?
C3 C4 C19 110.6(4) . . ?
C3 C4 C5 112.4(4) . . ?
C7 C8 C9 119.7(5) . . ?
C22 C21 C20 120.4(5) . . ?
C27 C26 I31 117.9(4) . . ?
C27 C26 C25 121.1(4) . . ?
C25 C26 I31 120.9(3) . . ?
C28 C27 C26 120.0(5) . . ?
C26 C25 C20 121.1(4) . . ?
C30 C25 C20 121.1(5) . . ?
C30 C25 C26 117.8(5) . . ?
C27 C28 C29 119.2(4) . . ?
C30 C29 C28 120.1(6) . . ?
C29 C30 C25 121.8(7) . . ?
C37 C32 C20 133.1(16) . . ?
C37 C32 C33 119.8(7) . . ?
C33 C32 C20 107.1(16) . . ?
C32 C37 C36 120.2(8) . . ?
C37 C36 C35 119.6(8) . . ?
C34 C35 C36 119.8(8) . . ?
C33 C34 C35 120.1(8) . . ?
C32 C33 I38 121.8(16) . . ?
C34 C33 C32 120.1(7) . . ?
C34 C33 I38 118.1(15) . . ?

loop_
_geom_bond_atom_site_label_1
_geom_bond_atom_site_label_2
_geom_bond_distance
_geom_bond_site_symmetry_2
_geom_bond_publ_flag
I31 C26 2.092(5) . ?
O16 C13 1.221(6) . ?
O18 C15 1.211(6) . ?
N14 C13 1.388(6) . ?
N14 C15 1.373(6) . ?
N14 C17 1.454(6) . ?
N11 N12 1.411(6) . ?
N11 C15 1.400(6) . ?
N11 C1 1.503(6) . ?
N12 C13 1.354(6) . ?
C19 C24 1.403(7) . ?
C19 C20 1.395(7) . ?
C19 C4 1.529(7) . ?
C5 C6 1.399(7) . ?
C5 C10 1.396(7) . ?
C5 C4 1.519(6) . ?
C1 C2 1.498(6) . ?
C1 C10 1.513(6) . ?
C3 C2 1.326(7) . ?
C3 C4 1.512(7) . ?
C6 C7 1.378(7) . ?
C7 C8 1.383(8) . ?
C10 C9 1.403(6) . ?
C9 C8 1.384(7) . ?
C22 C23 1.385(7) . ?
C22 C21 1.384(7) . ?
C24 C23 1.369(8) . ?
C20 C21 1.406(7) . ?
C20 C25 1.509(7) . ?
C20 C32 1.695(19) . ?
C26 C27 1.391(6) . ?
C26 C25 1.392(6) . ?
C27 C28 1.390(6) . ?
C25 C30 1.390(10) . ?
C28 C29 1.391(6) . ?
C29 C30 1.373(8) . ?
C32 C37 1.388(9) . ?
C32 C33 1.390(9) . ?
C37 C36 1.392(9) . ?
C36 C35 1.393(9) . ?
C35 C34 1.389(9) . ?
C34 C33 1.388(9) . ?
C33 I38 2.06(2) . ?
